data_2009327
loop_
_publ_author_name
'Faber, Alexander'
'Lemke, Alexander'
'Spangenberg, Bj\"orn'
'Bolte, Michael'

_publ_section_title
;
 Three hydrohalogenides of organic nitrogen bases
;
_journal_issue 12
_journal_name_full 'Acta Crystallographica Section C'
_journal_page_first IUC9900156
_journal_paper_doi 10.1107/S0108270199098261
_journal_volume 55
_journal_year 1999
_chemical_formula_moiety 'C6 H8 N 1+, Cl 1-'
_chemical_formula_sum 'C6 H8 Cl N'
_chemical_formula_weight 129.58
_chemical_name_systematic ?
_space_group_IT_number 14
_symmetry_cell_setting monoclinic
_symmetry_space_group_name_Hall '-P 2ybc'
_symmetry_space_group_name_H-M 'P 1 21/c 1'
_audit_creation_method SHELXL-97
_cell_angle_alpha 90.00
_cell_angle_beta 91.23(2)
_cell_angle_gamma 90.00
_cell_formula_units_Z 8
_cell_length_a 7.3960(10)
_cell_length_b 15.277(3)
_cell_length_c 12.336(2)
_cell_measurement_reflns_used 2608
_cell_measurement_temperature 173(2)
_cell_measurement_theta_max 25
_cell_measurement_theta_min 1
_cell_volume 1393.5(4)
_computing_cell_refinement SMART
_computing_data_collection 'SMART (Siemens, 1995)'
_computing_data_reduction 'SAINT (Siemens, 1995)'
_computing_structure_refinement 'SHELXL97 (Sheldrick, 1997)'
_computing_structure_solution 'SHELXS97 (Sheldrick, 1990)'
_diffrn_ambient_temperature 173(2)
_diffrn_measured_fraction_theta_full 0.998
_diffrn_measured_fraction_theta_max 0.998
_diffrn_measurement_device_type 'Siemens CCD three-circle'
_diffrn_measurement_method \w
_diffrn_radiation_monochromator graphite
_diffrn_radiation_source 'fine-focus sealed tube'
_diffrn_radiation_type MoK\a
_diffrn_radiation_wavelength 0.71073
_diffrn_reflns_av_R_equivalents 0.083
_diffrn_reflns_av_sigmaI/netI 0.1454
_diffrn_reflns_limit_h_max 9
_diffrn_reflns_limit_h_min -9
_diffrn_reflns_limit_k_max 18
_diffrn_reflns_limit_k_min -19
_diffrn_reflns_limit_l_max 15
_diffrn_reflns_limit_l_min -15
_diffrn_reflns_number 16022
_diffrn_reflns_theta_full 26.37
_diffrn_reflns_theta_max 26.37
_diffrn_reflns_theta_min 2.12
_diffrn_standards_decay_% 0
_diffrn_standards_interval_time 900
_diffrn_standards_number 76
_exptl_absorpt_coefficient_mu 0.443
_exptl_absorpt_correction_T_max 0.917
_exptl_absorpt_correction_T_min 0.917
_exptl_absorpt_correction_type empirical
_exptl_absorpt_process_details '(SADABS; Sheldrick, 1996)'
_exptl_crystal_colour colourless
_exptl_crystal_density_diffrn 1.235
_exptl_crystal_density_method 'not measured'
_exptl_crystal_description block
_exptl_crystal_F_000 544
_exptl_crystal_size_max 0.20
_exptl_crystal_size_mid 0.20
_exptl_crystal_size_min 0.20
_refine_diff_density_max 0.376
_refine_diff_density_min -0.331
_refine_ls_extinction_method none
_refine_ls_goodness_of_fit_ref 1.055
_refine_ls_hydrogen_treatment mixed
_refine_ls_matrix_type full
_refine_ls_number_parameters 155
_refine_ls_number_reflns 2843
_refine_ls_number_restraints 0
_refine_ls_restrained_S_all 1.055
_refine_ls_R_factor_all 0.185
_refine_ls_R_factor_gt 0.087
_refine_ls_shift/su_max <0.001
_refine_ls_shift/su_mean 0.000
_refine_ls_structure_factor_coef Fsqd
_refine_ls_weighting_details 'calc w = 1/[\s^2^(Fo^2^)+(0.0383P)^2^+1.4427P] where P = (Fo^2^+2Fc^2^)/3'
_refine_ls_weighting_scheme calc
_refine_ls_wR_factor_ref 0.151
_reflns_number_gt 1479
_reflns_number_total 2843
_reflns_threshold_expression I>2\s(I)
_cod_data_source_file qb0137.cif
_cod_data_source_block II
_cod_depositor_comments
;
The following automatic conversions were performed:
'_symmetry_cell_setting' value 'Monoclinic' changed to 'monoclinic'
according to '/home/saulius/struct/CIF-dictionaries/cif_core.dic'
dictionary named 'cif_core.dic' version 2.4.1 from 2010-06-29.

Automatic conversion script
Id: cif_fix_enum 1527 2010-12-29 10:47:43Z saulius 

The following automatic conversions were performed:

'_symmetry_cell_setting' value 'Monoclinic' changed to 'monoclinic'
according to /home/saulius/struct/CIF-dictionaries/cif_core.dic
dictionary named 'cif_core.dic' version 2.4.1 from 2010-06-29.

Automatic conversion script
Id: cif_fix_values 1715 2011-07-08 13:25:40Z adriana 
;
_cod_original_sg_symbol_H-M 'P 21/c'
_cod_database_code 2009327
_cod_database_fobs_code 2009327

loop_
_symmetry_equiv_pos_as_xyz
'x, y, z'
'-x, y+1/2, -z+1/2'
'-x, -y, -z'
'x, -y-1/2, z-1/2'

loop_
_atom_site_label
_atom_site_fract_x
_atom_site_fract_y
_atom_site_fract_z
_atom_site_U_iso_or_equiv
_atom_site_adp_type
_atom_site_calc_flag
_atom_site_refinement_flags
_atom_site_occupancy
_atom_site_disorder_assembly
_atom_site_disorder_group
_atom_site_type_symbol
Cl1 0.14619(17) 0.62439(8) 0.58399(10) 0.0396(4) Uani d . 1 . . Cl
N1 0.1807(5) 0.4599(3) 0.7127(4) 0.0310(10) Uani d . 1 . . N
H1 0.168(7) 0.515(4) 0.673(5) 0.08(2) Uiso d . 1 . . H
C2 0.1124(6) 0.3891(3) 0.6617(4) 0.0302(12) Uani d . 1 . . C
H2 0.0631 0.3949 0.5904 0.036 Uiso calc R 1 . . H
C3 0.1130(6) 0.3079(3) 0.7117(4) 0.0298(12) Uani d . 1 . . C
C31 0.0424(7) 0.2286(3) 0.6522(4) 0.0435(14) Uani d . 1 . . C
H31A 0.1442 0.1942 0.6255 0.065 Uiso calc R 1 . . H
H31B -0.0345 0.2472 0.5908 0.065 Uiso calc R 1 . . H
H31C -0.0285 0.1926 0.7015 0.065 Uiso calc R 1 . . H
C4 0.1849(6) 0.3042(3) 0.8169(4) 0.0386(13) Uani d . 1 . . C
H4 0.1865 0.2499 0.8544 0.046 Uiso calc R 1 . . H
C5 0.2539(6) 0.3778(4) 0.8676(4) 0.0414(13) Uani d . 1 . . C
H5 0.3027 0.3741 0.9393 0.050 Uiso calc R 1 . . H
C6 0.2513(6) 0.4563(3) 0.8136(4) 0.0389(13) Uani d . 1 . . C
H6 0.2989 0.5075 0.8473 0.047 Uiso calc R 1 . . H
Cl1A 0.52486(16) 0.15758(8) 0.61455(10) 0.0370(4) Uani d . 1 . . Cl
N1A 0.6456(6) 0.3192(3) 0.7337(4) 0.0378(12) Uani d . 1 . . N
H1A 0.629(6) 0.271(3) 0.708(4) 0.041(17) Uiso d . 1 . . H
C2A 0.6343(6) 0.3859(3) 0.6642(4) 0.0377(13) Uani d . 1 . . C
H2A 0.5964 0.3763 0.5911 0.045 Uiso calc R 1 . . H
C3A 0.6786(6) 0.4694(3) 0.6997(4) 0.0360(13) Uani d . 1 . . C
C31A 0.6648(7) 0.5454(3) 0.6235(5) 0.0564(17) Uani d . 1 . . C
H31D 0.6290 0.5246 0.5510 0.085 Uiso calc R 1 . . H
H31E 0.7823 0.5749 0.6202 0.085 Uiso calc R 1 . . H
H31F 0.5739 0.5867 0.6494 0.085 Uiso calc R 1 . . H
C4A 0.7341(6) 0.4789(3) 0.8062(5) 0.0396(14) Uani d . 1 . . C
H4A 0.7669 0.5353 0.8324 0.047 Uiso calc R 1 . . H
C5A 0.7429(6) 0.4088(4) 0.8749(4) 0.0429(14) Uani d . 1 . . C
H5A 0.7804 0.4166 0.9485 0.052 Uiso calc R 1 . . H
C6A 0.6975(6) 0.3277(3) 0.8374(5) 0.0412(14) Uani d . 1 . . C
H6A 0.7029 0.2782 0.8840 0.049 Uiso calc R 1 . . H

loop_
_atom_site_aniso_label
_atom_site_aniso_U_11
_atom_site_aniso_U_22
_atom_site_aniso_U_33
_atom_site_aniso_U_12
_atom_site_aniso_U_13
_atom_site_aniso_U_23
Cl1 0.0465(8) 0.0354(7) 0.0364(8) -0.0025(6) -0.0095(6) 0.0035(6)
N1 0.028(2) 0.028(2) 0.037(3) -0.0008(19) 0.004(2) 0.003(2)
C2 0.021(3) 0.038(3) 0.032(3) 0.003(2) 0.000(2) 0.001(2)
C3 0.022(3) 0.036(3) 0.031(3) 0.005(2) 0.004(2) 0.001(2)
C31 0.040(3) 0.034(3) 0.056(4) 0.005(2) -0.001(3) -0.004(3)
C4 0.033(3) 0.039(3) 0.044(4) 0.002(2) -0.004(3) 0.016(3)
C5 0.031(3) 0.061(4) 0.032(3) 0.002(3) -0.006(2) 0.011(3)
C6 0.033(3) 0.047(3) 0.036(3) -0.008(3) -0.005(3) -0.008(3)
Cl1A 0.0372(7) 0.0338(7) 0.0398(8) -0.0030(6) -0.0060(6) -0.0029(6)
N1A 0.029(3) 0.031(3) 0.054(3) 0.003(2) 0.007(2) -0.012(3)
C2A 0.031(3) 0.039(3) 0.043(3) -0.001(2) 0.000(2) -0.001(3)
C3A 0.023(3) 0.036(3) 0.050(4) 0.004(2) 0.003(3) 0.008(3)
C31A 0.052(4) 0.048(4) 0.070(5) -0.002(3) 0.008(3) 0.010(3)
C4A 0.026(3) 0.032(3) 0.061(4) 0.004(2) 0.003(3) -0.012(3)
C5A 0.033(3) 0.054(4) 0.041(4) 0.007(3) -0.002(3) -0.009(3)
C6A 0.031(3) 0.039(4) 0.054(4) 0.011(2) 0.008(3) 0.005(3)

loop_
_atom_type_symbol
_atom_type_description
_atom_type_scat_dispersion_real
_atom_type_scat_dispersion_imag
_atom_type_scat_source
C C 0.0033 0.0016 'International Tables Vol C Tables 4.2.6.8 and 6.1.1.4'
H H 0.0000 0.0000 'International Tables Vol C Tables 4.2.6.8 and 6.1.1.4'
N N 0.0061 0.0033 'International Tables Vol C Tables 4.2.6.8 and 6.1.1.4'
Cl Cl 0.1484 0.1585 'International Tables Vol C Tables 4.2.6.8 and 6.1.1.4'

loop_
_geom_angle_atom_site_label_1
_geom_angle_atom_site_label_2
_geom_angle_atom_site_label_3
_geom_angle
_geom_angle_publ_flag
C6 N1 C2 122.5(4) y
N1 C2 C3 120.9(5) ?
C2 C3 C4 116.7(4) ?
C2 C3 C31 120.4(4) ?
C4 C3 C31 122.9(4) ?
C5 C4 C3 121.3(5) ?
C6 C5 C4 119.4(5) ?
N1 C6 C5 119.2(5) ?
C6A N1A C2A 123.8(5) y
N1A C2A C3A 119.3(5) ?
C4A C3A C2A 117.6(5) ?
C4A C3A C31A 122.2(5) ?
C2A C3A C31A 120.2(5) ?
C5A C4A C3A 121.3(5) ?
C6A C5A C4A 119.6(5) ?
N1A C6A C5A 118.5(5) ?

loop_
_geom_bond_atom_site_label_1
_geom_bond_atom_site_label_2
_geom_bond_site_symmetry_2
_geom_bond_distance
_geom_bond_publ_flag
N1 C6 . 1.340(6) y
N1 C2 . 1.343(6) y
C2 C3 . 1.385(6) ?
C3 C4 . 1.392(6) ?
C3 C31 . 1.506(6) ?
C4 C5 . 1.379(7) ?
C5 C6 . 1.372(6) ?
N1A C6A . 1.333(7) y
N1A C2A . 1.334(6) y
C2A C3A . 1.384(6) ?
C3A C4A . 1.376(7) ?
C3A C31A . 1.497(7) ?
C4A C5A . 1.367(7) ?
C5A C6A . 1.363(7) ?

loop_
_geom_hbond_atom_site_label_D
_geom_hbond_atom_site_label_H
_geom_hbond_atom_site_label_A
_geom_hbond_site_symmetry_A
_geom_hbond_distance_DH
_geom_hbond_distance_HA
_geom_hbond_distance_DA
_geom_hbond_angle_DHA
C2 H2 Cl1 3_566 0.95 2.64 3.556(5) 162.2
C6A H6A Cl1 2_646 0.95 2.63 3.446(5) 144.5
C5 H5 Cl1A 4_566 0.95 2.73 3.651(5) 163.3
C6 H6 Cl1A 2_656 0.95 2.67 3.594(5) 163.3
N1 H1 Cl1 . 0.98(6) 2.00(6) 2.981(4) 177(5)
N1A H1A Cl1A . 0.81(5) 2.21(5) 3.000(5) 165(5)

loop_
_geom_torsion_atom_site_label_1
_geom_torsion_atom_site_label_2
_geom_torsion_atom_site_label_3
_geom_torsion_atom_site_label_4
_geom_torsion
C6 N1 C2 C3 -0.4(7)
N1 C2 C3 C4 0.9(7)
N1 C2 C3 C31 -177.7(4)
C2 C3 C4 C5 -0.8(7)
C31 C3 C4 C5 177.8(4)
C3 C4 C5 C6 0.2(8)
C2 N1 C6 C5 -0.3(7)
C4 C5 C6 N1 0.4(7)
C6A N1A C2A C3A 0.0(7)
N1A C2A C3A C4A 0.5(7)
N1A C2A C3A C31A -179.2(4)
C2A C3A C4A C5A -0.9(7)
C31A C3A C4A C5A 178.9(5)
C3A C4A C5A C6A 0.6(7)
C2A N1A C6A C5A -0.3(7)
C4A C5A C6A N1A 0.0(7)

loop_
_cod_related_entry_id
_cod_related_entry_database
_cod_related_entry_code
1 ChemSpider 14703203
